data_7231923
loop_
_publ_author_name
'Lopes, Gon\,calo'
'da Gama, Vasco'
'Belo, Dulce'
'Sim\~ao, Dulce'
'Santos, Isabel Cordeiro'
'Almeida, Manuel'
'Raba\,ca, Sandra'

_publ_section_title
;
 A 4-cyanobenzene-ethylenedithio-TTF electron donor and its
 (1&#x2009;:&#x2009;1) triiodide radical cation salt; isomer effects in
 C--N&#x22EF;H--C interactions
;
_journal_issue 4
_journal_name_full CrystEngComm
_journal_page_first 637
_journal_paper_doi 10.1039/C8CE01967C
_journal_volume 21
_journal_year 2019
_chemical_formula_sum 'C13 H6 I3 N S6'
_chemical_formula_weight 749.25
_space_group_IT_number 15
_space_group_name_Hall '-C 2yc'
_space_group_name_H-M_alt 'C 1 2/c 1'
_symmetry_cell_setting monoclinic
_symmetry_space_group_name_Hall '-C 2yc'
_symmetry_space_group_name_H-M 'C 1 2/c 1'
_atom_sites_solution_hydrogens geom
_atom_sites_solution_primary direct
_atom_sites_solution_secondary difmap
_audit_creation_method SHELXL-97
_audit_update_record
;
2018-11-14 deposited with the CCDC.
2018-12-03 downloaded from the CCDC.
;
_cell_angle_alpha 90.00
_cell_angle_beta 91.640(7)
_cell_angle_gamma 90.00
_cell_formula_units_Z 8
_cell_length_a 9.4744(11)
_cell_length_b 15.4187(17)
_cell_length_c 26.876(3)
_cell_measurement_reflns_used 3959
_cell_measurement_temperature 150(2)
_cell_measurement_theta_max 26.99
_cell_measurement_theta_min 2.98
_cell_volume 3924.5(8)
_computing_cell_refinement 'Bruker SAINT'
_computing_data_collection 'Bruker APEX2'
_computing_data_reduction 'Bruker SAINT'
_computing_structure_refinement 'SHELXL-97 (Sheldrick, 2008)'
_computing_structure_solution 'SHELXS-97 (Sheldrick 2008)'
_diffrn_ambient_temperature 150(2)
_diffrn_measured_fraction_theta_full 0.990
_diffrn_measured_fraction_theta_max 0.990
_diffrn_measurement_device_type 'Bruker APEX-II CCD'
_diffrn_measurement_method '\f and \w scans'
_diffrn_radiation_monochromator graphite
_diffrn_radiation_source 'fine-focus sealed tube'
_diffrn_radiation_type MoK\a
_diffrn_radiation_wavelength 0.71073
_diffrn_reflns_av_R_equivalents 0.0518
_diffrn_reflns_av_sigmaI/netI 0.0500
_diffrn_reflns_limit_h_max 11
_diffrn_reflns_limit_h_min -11
_diffrn_reflns_limit_k_max 18
_diffrn_reflns_limit_k_min -17
_diffrn_reflns_limit_l_max 28
_diffrn_reflns_limit_l_min -32
_diffrn_reflns_number 13448
_diffrn_reflns_theta_full 25.68
_diffrn_reflns_theta_max 25.68
_diffrn_reflns_theta_min 2.91
_exptl_absorpt_coefficient_mu 5.413
_exptl_absorpt_correction_T_max 0.8121
_exptl_absorpt_correction_T_min 0.6128
_exptl_absorpt_correction_type multi-scan
_exptl_absorpt_process_details sadabs
_exptl_crystal_colour black
_exptl_crystal_density_diffrn 2.536
_exptl_crystal_density_method 'not measured'
_exptl_crystal_description prism
_exptl_crystal_F_000 2768
_exptl_crystal_size_max 0.10
_exptl_crystal_size_mid 0.06
_exptl_crystal_size_min 0.04
_refine_diff_density_max 3.461
_refine_diff_density_min -3.070
_refine_diff_density_rms 0.395
_refine_ls_extinction_method none
_refine_ls_goodness_of_fit_ref 1.199
_refine_ls_hydrogen_treatment constr
_refine_ls_matrix_type full
_refine_ls_number_parameters 238
_refine_ls_number_reflns 3686
_refine_ls_number_restraints 24
_refine_ls_restrained_S_all 1.195
_refine_ls_R_factor_all 0.1467
_refine_ls_R_factor_gt 0.1289
_refine_ls_shift/su_max 0.005
_refine_ls_shift/su_mean 0.001
_refine_ls_structure_factor_coef Fsqd
_refine_ls_weighting_details 'calc w=1/[\s^2^(Fo^2^)+(0.0001P)^2^+65.0662P] where P=(Fo^2^+2Fc^2^)/3'
_refine_ls_weighting_scheme calc
_refine_ls_wR_factor_gt 0.2770
_refine_ls_wR_factor_ref 0.2832
_reflns_number_gt 3047
_reflns_number_total 3686
_reflns_threshold_expression >2sigma(I)
_cod_data_source_file c8ce01967c2.cif
_cod_data_source_block GL57I3-C2C
_cod_depositor_comments
;
The following automatic conversions were performed:

'_symmetry_cell_setting' value 'Monoclinic' changed to 'monoclinic'
according to
/home/data/users/saulius/crontab/automatic-downloads/rss-feeds/RSC/lib/dictionaries/cif_core.dic
dictionary named 'cif_core.dic' version 2.4.2 from 2011-04-26.

Automatic conversion script
Id: cif_fix_values 4973 2017-02-22 13:04:09Z antanas 

 Adding full bibliography for 7231922--7231926.cif.
;
_cod_original_cell_volume 3924.6(7)
_cod_original_sg_symbol_H-M C2/c
_cod_database_code 7231923

loop_
_symmetry_equiv_pos_as_xyz
'x, y, z'
'-x, y, -z+1/2'
'x+1/2, y+1/2, z'
'-x+1/2, y+1/2, -z+1/2'
'-x, -y, -z'
'x, -y, z-1/2'
'-x+1/2, -y+1/2, -z'
'x+1/2, -y+1/2, z-1/2'

loop_
_atom_site_label
_atom_site_type_symbol
_atom_site_fract_x
_atom_site_fract_y
_atom_site_fract_z
_atom_site_U_iso_or_equiv
_atom_site_adp_type
_atom_site_occupancy
_atom_site_symmetry_multiplicity
_atom_site_calc_flag
_atom_site_refinement_flags
_atom_site_disorder_assembly
_atom_site_disorder_group
I001 I 0.7500 0.7500 0.5000 0.0243(5) Uani 1 2 d S . .
I002 I 0.7423(3) 0.89256(11) 0.42971(7) 0.0499(6) Uani 1 1 d . . .
S2 S 0.0771(7) 0.4818(5) 0.6020(3) 0.0437(19) Uani 1 1 d . . .
S4 S 0.0979(8) 0.5954(4) 0.5149(2) 0.0389(17) Uani 1 1 d . . .
S5 S 0.3956(9) 0.7199(5) 0.4186(3) 0.052(2) Uani 1 1 d . B .
S3 S 0.4036(9) 0.5960(5) 0.5145(3) 0.051(2) Uani 1 1 d . . .
S6 S 0.0910(9) 0.7220(5) 0.4188(3) 0.055(2) Uani 1 1 d . A .
S1 S 0.4446(9) 0.4842(6) 0.6016(4) 0.076(4) Uani 1 1 d . . .
C6 C 0.239(3) 0.6844(13) 0.4445(8) 0.032(6) Uani 1 1 d . . .
C7 C 0.313(3) 0.7716(16) 0.3700(9) 0.030(5) Uani 1 1 d U . .
C8 C 0.170(3) 0.7756(18) 0.3679(9) 0.043(7) Uani 1 1 d . A .
C4 C 0.186(3) 0.5345(15) 0.5616(8) 0.031(6) Uani 1 1 d . B .
C9 C 0.385(4) 0.8114(18) 0.3310(11) 0.053(9) Uani 1 1 d . A .
C3 C 0.326(2) 0.5358(13) 0.5609(8) 0.024(5) Uani 1 1 d . B .
C10 C 0.093(3) 0.819(3) 0.3300(14) 0.077(14) Uani 1 1 d . . .
C11 C 0.303(4) 0.8487(16) 0.2928(9) 0.047(8) Uani 1 1 d . . .
H11 H 0.3492 0.8724 0.2650 0.056 Uiso 1 1 calc R A .
C12 C 0.171(5) 0.852(3) 0.2934(13) 0.087(16) Uani 1 1 d . A .
H12 H 0.1223 0.8806 0.2665 0.105 Uiso 1 1 calc R . .
C13 C 0.511(4) 0.787(3) 0.3208(15) 0.029(10) Uani 0.58(4) 1 d P A 1
N1 N 0.620(5) 0.774(3) 0.3193(17) 0.052(13) Uiso 0.58(4) 1 d P A 1
C13A C -0.057(6) 0.787(4) 0.323(2) 0.027(13) Uiso 0.42(4) 1 d P A 2
N1A N -0.161(6) 0.776(3) 0.3191(19) 0.039(14) Uiso 0.42(4) 1 d P A 2
C5 C 0.248(4) 0.6297(14) 0.4875(8) 0.045(8) Uani 1 1 d . B .
I3 I 0.0000 0.5659(2) 0.2500 0.079(2) Uani 0.782(10) 2 d SP . 1
I4 I 0.2852(9) 0.5556(2) 0.30468(14) 0.0833(19) Uani 0.782(10) 1 d P . 1
I3A I 0.5000 0.5662(11) 0.2500 0.20(2) Uani 0.218(10) 2 d SP . 2
I4A I 0.2177(10) 0.5643(8) 0.3040(4) 0.032(3) Uani 0.218(10) 1 d PU . 2
C1 C 0.333(3) 0.439(2) 0.6477(12) 0.021(9) Uani 0.68(6) 1 d PU B 1
H1A H 0.3877 0.3976 0.6685 0.025 Uiso 0.68(6) 1 calc PR B 1
H1B H 0.3001 0.4864 0.6696 0.025 Uiso 0.68(6) 1 calc PR B 1
C2 C 0.215(4) 0.397(3) 0.6258(15) 0.039(11) Uani 0.68(6) 1 d PU B 1
H2A H 0.1713 0.3584 0.6506 0.046 Uiso 0.68(6) 1 calc PR B 1
H2B H 0.2451 0.3605 0.5977 0.046 Uiso 0.68(6) 1 calc PR B 1
C2A C 0.206(8) 0.443(5) 0.648(3) 0.03(2) Uiso 0.32(6) 1 d P B 2
H2A1 H 0.2409 0.4927 0.6681 0.036 Uiso 0.32(6) 1 calc PR B 2
H2A2 H 0.1607 0.4013 0.6701 0.036 Uiso 0.32(6) 1 calc PR B 2
C1A C 0.321(6) 0.403(4) 0.625(2) 0.006(15) Uiso 0.32(6) 1 d P B 2
H1A1 H 0.2854 0.3669 0.5964 0.007 Uiso 0.32(6) 1 calc PR B 2
H1A2 H 0.3706 0.3644 0.6487 0.007 Uiso 0.32(6) 1 calc PR B 2

loop_
_atom_site_aniso_label
_atom_site_aniso_U_11
_atom_site_aniso_U_22
_atom_site_aniso_U_33
_atom_site_aniso_U_23
_atom_site_aniso_U_13
_atom_site_aniso_U_12
I001 0.0215(10) 0.0217(10) 0.0294(11) -0.0048(8) -0.0016(8) -0.0014(8)
I002 0.0908(16) 0.0237(9) 0.0352(10) 0.0048(7) 0.0017(9) 0.0012(9)
S2 0.041(4) 0.054(4) 0.036(4) 0.027(3) -0.017(3) -0.031(3)
S4 0.054(4) 0.035(3) 0.027(3) 0.015(3) -0.016(3) -0.026(3)
S5 0.060(5) 0.040(4) 0.057(5) 0.034(3) 0.033(4) 0.029(3)
S3 0.058(5) 0.033(4) 0.064(5) 0.033(3) 0.036(4) 0.027(3)
S6 0.059(5) 0.066(5) 0.039(4) 0.032(4) -0.024(3) -0.048(4)
S1 0.052(5) 0.083(6) 0.095(7) 0.073(6) 0.043(5) 0.049(5)
C6 0.065(18) 0.007(10) 0.024(12) 0.004(8) 0.006(11) -0.013(10)
C7 0.030(5) 0.030(5) 0.030(5) 0.0000(10) 0.0010(10) 0.0001(10)
C8 0.064(19) 0.045(16) 0.018(12) 0.022(11) -0.007(12) -0.030(14)
C4 0.063(18) 0.022(11) 0.007(10) -0.002(8) -0.005(10) -0.009(11)
C9 0.09(3) 0.030(14) 0.043(17) 0.024(12) 0.020(16) 0.004(15)
C3 0.032(13) 0.012(10) 0.028(12) 0.005(8) 0.017(10) 0.004(9)
C10 0.034(17) 0.10(3) 0.09(3) 0.07(2) -0.032(17) -0.043(18)
C11 0.10(3) 0.018(12) 0.021(13) 0.000(9) 0.011(15) -0.017(15)
C12 0.13(4) 0.08(3) 0.05(2) 0.047(19) -0.04(2) -0.06(3)
C13 0.005(18) 0.05(3) 0.03(2) 0.012(18) -0.008(15) -0.003(16)
C5 0.11(3) 0.006(10) 0.017(12) -0.003(8) 0.001(14) 0.007(13)
I3 0.202(6) 0.0150(16) 0.0196(17) 0.000 0.016(2) 0.000
I4 0.163(6) 0.0379(17) 0.0488(19) -0.0202(13) -0.006(3) -0.005(3)
I3A 0.53(7) 0.031(9) 0.035(10) 0.000 -0.011(19) 0.000
I4A 0.031(3) 0.032(3) 0.033(3) -0.0010(10) -0.0005(10) 0.0009(10)
C1 0.021(9) 0.021(9) 0.021(9) 0.0001(10) 0.0005(11) 0.0001(10)
C2 0.039(11) 0.039(11) 0.039(11) 0.0000(10) 0.0011(11) 0.0000(10)

loop_
_atom_type_symbol
_atom_type_description
_atom_type_scat_dispersion_real
_atom_type_scat_dispersion_imag
_atom_type_scat_source
C C 0.0033 0.0016 'International Tables Vol C Tables 4.2.6.8 and 6.1.1.4'
N N 0.0061 0.0033 'International Tables Vol C Tables 4.2.6.8 and 6.1.1.4'
S S 0.1246 0.1234 'International Tables Vol C Tables 4.2.6.8 and 6.1.1.4'
I I -0.4742 1.8119 'International Tables Vol C Tables 4.2.6.8 and 6.1.1.4'
H H 0.0000 0.0000 'International Tables Vol C Tables 4.2.6.8 and 6.1.1.4'

loop_
_geom_angle_atom_site_label_1
_geom_angle_atom_site_label_2
_geom_angle_atom_site_label_3
_geom_angle
_geom_angle_site_symmetry_1
_geom_angle_site_symmetry_3
I002 I001 I002 180.000(1) . 7_666
C4 S2 C2A 100(3) . .
C4 S2 C2 96.8(16) . .
C2A S2 C2 28(3) . .
C5 S4 C4 95.2(13) . .
C7 S5 C6 94.3(12) . .
C5 S3 C3 95.0(13) . .
C6 S6 C8 96.5(13) . .
C3 S1 C1A 96.6(19) . .
C3 S1 C1 103.0(13) . .
C1A S1 C1 26.8(17) . .
C5 C6 S6 125(2) . .
C5 C6 S5 118(2) . .
S6 C6 S5 116.4(13) . .
C8 C7 C9 117(2) . .
C8 C7 S5 119.4(19) . .
C9 C7 S5 123(2) . .
C7 C8 C10 123(2) . .
C7 C8 S6 112.9(19) . .
C10 C8 S6 124(2) . .
C3 C4 S2 129.2(19) . .
C3 C4 S4 115.7(18) . .
S2 C4 S4 115.1(16) . .
C13 C9 C11 118(3) . .
C13 C9 C7 121(3) . .
C11 C9 C7 117(3) . .
C4 C3 S3 117.7(18) . .
C4 C3 S1 127.9(17) . .
S3 C3 S1 114.4(13) . .
C12 C10 C8 115(3) . .
C12 C10 C13A 124(4) . .
C8 C10 C13A 114(3) . .
C12 C11 C9 123(3) . .
C12 C11 H11 118.4 . .
C9 C11 H11 118.4 . .
C11 C12 C10 124(3) . .
C11 C12 H12 118.1 . .
C10 C12 H12 118.1 . .
N1 C13 C9 168(5) . .
N1A C13A C10 170(7) . .
C6 C5 S3 124(3) . .
C6 C5 S4 120(2) . .
S3 C5 S4 116.4(13) . .
I4 I3 I4 174.06(18) 2 .
I4A I3A I4A 178.9(8) 2_655 .
C2 C1 S1 112(3) . .
C2 C1 H1A 109.3 . .
S1 C1 H1A 109.3 . .
C2 C1 H1B 109.3 . .
S1 C1 H1B 109.3 . .
H1A C1 H1B 107.9 . .
C1 C2 S2 110(3) . .
C1 C2 H2A 109.7 . .
S2 C2 H2A 109.7 . .
C1 C2 H2B 109.7 . .
S2 C2 H2B 109.7 . .
H2A C2 H2B 108.2 . .
C1A C2A S2 111(5) . .
C1A C2A H2A1 109.4 . .
S2 C2A H2A1 109.4 . .
C1A C2A H2A2 109.4 . .
S2 C2A H2A2 109.4 . .
H2A1 C2A H2A2 108.0 . .
C2A C1A S1 111(5) . .
C2A C1A H1A1 109.5 . .
S1 C1A H1A1 109.5 . .
C2A C1A H1A2 109.5 . .
S1 C1A H1A2 109.5 . .
H1A1 C1A H1A2 108.1 . .

loop_
_geom_bond_atom_site_label_1
_geom_bond_atom_site_label_2
_geom_bond_distance
_geom_bond_site_symmetry_2
I001 I002 2.8979(17) .
I001 I002 2.8979(17) 7_666
S2 C4 1.72(3) .
S2 C2A 1.81(8) .
S2 C2 1.94(4) .
S4 C5 1.71(3) .
S4 C4 1.76(2) .
S5 C7 1.70(2) .
S5 C6 1.74(3) .
S3 C5 1.70(3) .
S3 C3 1.74(2) .
S6 C6 1.65(3) .
S6 C8 1.78(2) .
S1 C3 1.74(2) .
S1 C1A 1.83(5) .
S1 C1 1.79(3) .
C6 C5 1.43(3) .
C7 C8 1.35(4) .
C7 C9 1.41(4) .
C8 C10 1.40(4) .
C4 C3 1.33(4) .
C9 C13 1.29(5) .
C9 C11 1.40(4) .
C10 C12 1.35(5) .
C10 C13A 1.51(6) .
C11 C12 1.26(5) .
C11 H11 0.9500 .
C12 H12 0.9500 .
C13 N1 1.05(6) .
C13A N1A 1.01(7) .
I3 I4 3.043(8) 2
I3 I4 3.043(8) .
I3A I4A 3.079(10) 2_655
I3A I4A 3.079(10) .
C1 C2 1.41(6) .
C1 H1A 0.9900 .
C1 H1B 0.9900 .
C2 H2A 0.9900 .
C2 H2B 0.9900 .
C2A C1A 1.41(10) .
C2A H2A1 0.9900 .
C2A H2A2 0.9900 .
C1A H1A1 0.9900 .
C1A H1A2 0.9900 .
